data_7134217
loop_
_publ_author_name
'Ordyszewska, Anna'
'Czaplewski, Antoni'
'Wojnowski, Tomasz'
'Anusiewicz, Iwona'
'Chojnacki, Jaros\/law'
'Grubba, Rafa\/l'

_publ_section_title
;
 Side-on phosphinoboryl platinum(II) complexes
;
_journal_name_full 'Chemical Communications'
_journal_paper_doi 10.1039/D4CC06268J
_journal_year 2025
_chemical_formula_moiety 'C36 H67 Br P2 Pt'
_chemical_formula_sum 'C36 H67 Br P2 Pt'
_chemical_formula_weight 836.83
_chemical_properties_physical Air-sensitive,Moisture-sensitive
_space_group_crystal_system monoclinic
_space_group_IT_number 14
_space_group_name_Hall '-P 2yn'
_space_group_name_H-M_alt 'P 1 21/n 1'
_atom_sites_solution_hydrogens mixed
_atom_sites_solution_primary dual
_atom_sites_solution_secondary difmap
_audit_creation_date 2024-11-07
_audit_creation_method
;
Olex2 1.2
(compiled 2018.05.29 svn.r3508 for OlexSys, GUI svn.r5506)
;
_audit_update_record
;
2024-11-12 deposited with the CCDC.	2025-02-02 downloaded from the CCDC.
;
_cell_angle_alpha 90
_cell_angle_beta 106.007(5)
_cell_angle_gamma 90
_cell_formula_units_Z 4
_cell_length_a 13.0812(9)
_cell_length_b 12.5821(7)
_cell_length_c 23.0932(17)
_cell_measurement_reflns_used 15747
_cell_measurement_temperature 120(2)
_cell_measurement_theta_max 28.00
_cell_measurement_theta_min 1.87
_cell_volume 3653.5(4)
_computing_cell_refinement 'X-Area Recipe 1.34.0.0 (STOE, 2019)'
_computing_data_collection 'X-Area WinXpose 2.0.22.0 (STOE, 2016)'
_computing_data_reduction 'X-Area Integrate 1.77.0.0 (STOE, 2019) X-Area X-Red32 1.65.0.0 (STOE, 2018)'
_computing_molecular_graphics 'Olex2 (Dolomanov et al., 2009)'
_computing_publication_material 'Olex2 (Dolomanov et al., 2009)'
_computing_structure_refinement 'ShelXL (Sheldrick, 2015)'
_computing_structure_solution 'ShelXT (Sheldrick, 2015)'
_diffrn_ambient_temperature 120.0
_diffrn_detector_area_resol_mean 6.67
_diffrn_measured_fraction_theta_full 0.997
_diffrn_measured_fraction_theta_max 0.990
_diffrn_measurement_device_type 'STOE IPDS 2T'
_diffrn_measurement_method 'rotation method, \w scans'
_diffrn_radiation_type MoK\a
_diffrn_radiation_wavelength 0.71073
_diffrn_reflns_av_R_equivalents 0.0281
_diffrn_reflns_av_unetI/netI 0.0334
_diffrn_reflns_Laue_measured_fraction_full 0.997
_diffrn_reflns_Laue_measured_fraction_max 0.990
_diffrn_reflns_limit_h_max 17
_diffrn_reflns_limit_h_min -17
_diffrn_reflns_limit_k_max 17
_diffrn_reflns_limit_k_min -17
_diffrn_reflns_limit_l_max 31
_diffrn_reflns_limit_l_min -31
_diffrn_reflns_number 22907
_diffrn_reflns_point_group_measured_fraction_full 0.997
_diffrn_reflns_point_group_measured_fraction_max 0.990
_diffrn_reflns_theta_full 25.242
_diffrn_reflns_theta_max 29.212
_diffrn_reflns_theta_min 2.290
_diffrn_source 'GeniX Mo, 0.05 x 0.05 mm2 microfocus'
_exptl_absorpt_coefficient_mu 5.045
_exptl_absorpt_correction_T_max 0.6730
_exptl_absorpt_correction_T_min 0.3932
_exptl_absorpt_correction_type integration
_exptl_absorpt_process_details
'STOE X-Red32, absorption correction by Gaussian integration, analogous to P. Coppens, "The Evaluation of Absorption and Extinction in Single-Crystal Structure Analysis", published in F. R. Ahmed (Editor), "Crystallographic Computing", Munksgaard, Copenhagen (1970), 255 - 270'
_exptl_crystal_colour yellow
_exptl_crystal_colour_primary yellow
_exptl_crystal_density_diffrn 1.521
_exptl_crystal_density_method 'not measured'
_exptl_crystal_description block
_exptl_crystal_F_000 1704
_exptl_crystal_size_max 0.23
_exptl_crystal_size_mid 0.14
_exptl_crystal_size_min 0.08
_refine_diff_density_max 1.305
_refine_diff_density_min -1.168
_refine_diff_density_rms 0.139
_refine_ls_extinction_method none
_refine_ls_goodness_of_fit_ref 1.018
_refine_ls_hydrogen_treatment mixed
_refine_ls_matrix_type full
_refine_ls_number_parameters 365
_refine_ls_number_reflns 9789
_refine_ls_number_restraints 0
_refine_ls_restrained_S_all 1.018
_refine_ls_R_factor_all 0.0452
_refine_ls_R_factor_gt 0.0310
_refine_ls_shift/su_max 0.004
_refine_ls_shift/su_mean 0.000
_refine_ls_structure_factor_coef Fsqd
_refine_ls_weighting_details 'w=1/[\s^2^(Fo^2^)+(0.0359P)^2^+9.3058P] where P=(Fo^2^+2Fc^2^)/3'
_refine_ls_weighting_scheme calc
_refine_ls_wR_factor_gt 0.0688
_refine_ls_wR_factor_ref 0.0745
_reflns_Friedel_coverage 0.000
_reflns_number_gt 8036
_reflns_number_total 9789
_reflns_threshold_expression 'I > 2\s(I)'
_cod_data_source_file d4cc06268j2.cif
_cod_data_source_block 2h
_cod_database_code 7134217
_shelx_shelxl_version_number 2018/3
_shelx_space_group_comment
;
The symmetry employed for this shelxl refinement is uniquely defined
by the following loop, which should always be used as a source of
symmetry information in preference to the above space-group names.
They are only intended as comments.
;
_shelx_estimated_absorpt_t_max 0.688
_shelx_estimated_absorpt_t_min 0.390
_olex2_refinement_description
;
1. Fixed Uiso
 At 1.2 times of:
  All C(H) groups, All C(H,H) groups
2.a Ternary CH refined with riding coordinates:
 C1(H1), C7(H7), C13(H13), C19(H19), C25(H25), C31(H31)
2.b Secondary CH2 refined with riding coordinates:
 C2(H2A,H2B), C3(H3A,H3B), C4(H4A,H4B), C5(H5A,H5B), C6(H6A,H6B), C8(H8A,H8B),
 C9(H9A,H9B), C10(H10A,H10B), C11(H11A,H11B), C12(H12A,H12B), C14(H14A,H14B),
 C15(H15A,H15B), C16(H16A,H16B), C17(H17A,H17B), C18(H18A,H18B), C20(H20A,H20B),
  C21(H21A,H21B), C22(H22A,H22B), C23(H23A,H23B), C24(H24A,H24B), C26(H26A,
 H26B), C27(H27A,H27B), C28(H28A,H28B), C29(H29A,H29B), C30(H30A,H30B),
 C32(H32A,H32B), C33(H33A,H33B), C34(H34A,H34B), C35(H35A,H35B), C36(H36A,H36B)
;
_olex2_submission_special_instructions 'No special instructions were received'

loop_
_space_group_symop_operation_xyz
'x, y, z'
'-x+1/2, y+1/2, -z+1/2'
'-x, -y, -z'
'x-1/2, -y-1/2, z-1/2'

loop_
_atom_site_label
_atom_site_type_symbol
_atom_site_fract_x
_atom_site_fract_y
_atom_site_fract_z
_atom_site_U_iso_or_equiv
_atom_site_adp_type
_atom_site_occupancy
_atom_site_site_symmetry_order
_atom_site_calc_flag
_atom_site_refinement_flags_posn
_atom_site_refinement_flags_adp
_atom_site_refinement_flags_occupancy
_atom_site_disorder_assembly
_atom_site_disorder_group
Pt1 Pt 0.46314(2) 0.29935(2) 0.65380(2) 0.01300(4) Uani 1 1 d . . . . .
H H 0.397(5) 0.390(5) 0.664(3) 0.054(17) Uiso 1 1 d . . . . .
Br1 Br 0.58431(3) 0.14312(3) 0.65180(2) 0.02458(9) Uani 1 1 d . . . . .
P1 P 0.59505(7) 0.42256(7) 0.68739(4) 0.01312(16) Uani 1 1 d . . . . .
P2 P 0.30652(7) 0.20655(7) 0.62572(4) 0.01334(16) Uani 1 1 d . . . . .
C1 C 0.5543(3) 0.5513(3) 0.64933(15) 0.0155(6) Uani 1 1 d . . . . .
H1 H 0.488597 0.571628 0.660842 0.019 Uiso 1 1 calc R . . . .
C2 C 0.5176(3) 0.5401(3) 0.58019(16) 0.0208(7) Uani 1 1 d . . . . .
H2A H 0.579637 0.523975 0.564944 0.025 Uiso 1 1 calc R . . . .
H2B H 0.466514 0.480590 0.568903 0.025 Uiso 1 1 calc R . . . .
C3 C 0.4646(3) 0.6437(3) 0.55139(18) 0.0256(8) Uani 1 1 d . . . . .
H3A H 0.445162 0.637183 0.506968 0.031 Uiso 1 1 calc R . . . .
H3B H 0.398629 0.655943 0.563490 0.031 Uiso 1 1 calc R . . . .
C4 C 0.5392(3) 0.7375(3) 0.57096(18) 0.0267(8) Uani 1 1 d . . . . .
H4A H 0.502462 0.803620 0.553336 0.032 Uiso 1 1 calc R . . . .
H4B H 0.602199 0.728253 0.555632 0.032 Uiso 1 1 calc R . . . .
C5 C 0.5750(3) 0.7476(3) 0.63945(18) 0.0233(8) Uani 1 1 d . . . . .
H5A H 0.512586 0.762352 0.654524 0.028 Uiso 1 1 calc R . . . .
H5B H 0.624918 0.808137 0.650877 0.028 Uiso 1 1 calc R . . . .
C6 C 0.6297(3) 0.6461(3) 0.66865(17) 0.0201(7) Uani 1 1 d . . . . .
H6A H 0.649561 0.653317 0.713048 0.024 Uiso 1 1 calc R . . . .
H6B H 0.695385 0.634061 0.656242 0.024 Uiso 1 1 calc R . . . .
C7 C 0.7288(3) 0.3820(3) 0.68341(16) 0.0160(6) Uani 1 1 d . . . . .
H7 H 0.738671 0.308350 0.700280 0.019 Uiso 1 1 calc R . . . .
C8 C 0.7332(3) 0.3704(3) 0.61799(16) 0.0201(7) Uani 1 1 d . . . . .
H8A H 0.671297 0.328647 0.594802 0.024 Uiso 1 1 calc R . . . .
H8B H 0.729747 0.441553 0.599221 0.024 Uiso 1 1 calc R . . . .
C9 C 0.8358(3) 0.3148(3) 0.61593(19) 0.0263(8) Uani 1 1 d . . . . .
H9A H 0.839018 0.310764 0.573646 0.032 Uiso 1 1 calc R . . . .
H9B H 0.835905 0.241335 0.631261 0.032 Uiso 1 1 calc R . . . .
C10 C 0.9340(3) 0.3738(4) 0.65373(18) 0.0267(8) Uani 1 1 d . . . . .
H10A H 0.998766 0.333037 0.653787 0.032 Uiso 1 1 calc R . . . .
H10B H 0.938767 0.444197 0.635537 0.032 Uiso 1 1 calc R . . . .
C11 C 0.9284(3) 0.3884(3) 0.71847(18) 0.0242(8) Uani 1 1 d . . . . .
H11A H 0.990183 0.430814 0.741203 0.029 Uiso 1 1 calc R . . . .
H11B H 0.932142 0.318033 0.738130 0.029 Uiso 1 1 calc R . . . .
C12 C 0.8255(3) 0.4445(3) 0.72048(18) 0.0225(7) Uani 1 1 d . . . . .
H12A H 0.824263 0.517303 0.704027 0.027 Uiso 1 1 calc R . . . .
H12B H 0.822549 0.450115 0.762752 0.027 Uiso 1 1 calc R . . . .
C13 C 0.6149(3) 0.4492(3) 0.76830(15) 0.0147(6) Uani 1 1 d . . . . .
H13 H 0.679120 0.495325 0.782938 0.018 Uiso 1 1 calc R . . . .
C14 C 0.6358(3) 0.3426(3) 0.80237(16) 0.0193(7) Uani 1 1 d . . . . .
H14A H 0.573664 0.295279 0.787240 0.023 Uiso 1 1 calc R . . . .
H14B H 0.698384 0.307692 0.794407 0.023 Uiso 1 1 calc R . . . .
C15 C 0.6558(3) 0.3582(3) 0.87033(17) 0.0241(8) Uani 1 1 d . . . . .
H15A H 0.667183 0.288275 0.890790 0.029 Uiso 1 1 calc R . . . .
H15B H 0.720751 0.401439 0.886172 0.029 Uiso 1 1 calc R . . . .
C16 C 0.5614(3) 0.4136(3) 0.88339(17) 0.0236(8) Uani 1 1 d . . . . .
H16A H 0.576380 0.426222 0.927247 0.028 Uiso 1 1 calc R . . . .
H16B H 0.497844 0.367399 0.870692 0.028 Uiso 1 1 calc R . . . .
C17 C 0.5393(3) 0.5189(3) 0.85004(17) 0.0232(7) Uani 1 1 d . . . . .
H17A H 0.600622 0.567020 0.865471 0.028 Uiso 1 1 calc R . . . .
H17B H 0.476128 0.552456 0.858128 0.028 Uiso 1 1 calc R . . . .
C18 C 0.5195(3) 0.5053(3) 0.78181(17) 0.0204(7) Uani 1 1 d . . . . .
H18A H 0.508801 0.575754 0.762017 0.025 Uiso 1 1 calc R . . . .
H18B H 0.454279 0.462656 0.765442 0.025 Uiso 1 1 calc R . . . .
C19 C 0.3137(3) 0.0761(3) 0.59064(16) 0.0146(6) Uani 1 1 d . . . . .
H19 H 0.380540 0.042888 0.616024 0.017 Uiso 1 1 calc R . . . .
C20 C 0.3321(3) 0.0889(3) 0.52814(16) 0.0201(7) Uani 1 1 d . . . . .
H20A H 0.266735 0.117174 0.499594 0.024 Uiso 1 1 calc R . . . .
H20B H 0.390180 0.140569 0.530504 0.024 Uiso 1 1 calc R . . . .
C21 C 0.3610(3) -0.0175(3) 0.50501(18) 0.0245(8) Uani 1 1 d . . . . .
H21A H 0.368220 -0.008110 0.463749 0.029 Uiso 1 1 calc R . . . .
H21B H 0.430576 -0.041584 0.531127 0.029 Uiso 1 1 calc R . . . .
C22 C 0.2773(3) -0.1023(3) 0.50418(18) 0.0267(8) Uani 1 1 d . . . . .
H22A H 0.301624 -0.171409 0.492332 0.032 Uiso 1 1 calc R . . . .
H22B H 0.210107 -0.083113 0.473924 0.032 Uiso 1 1 calc R . . . .
C23 C 0.2571(3) -0.1129(3) 0.56628(18) 0.0229(8) Uani 1 1 d . . . . .
H23A H 0.199337 -0.164949 0.563840 0.027 Uiso 1 1 calc R . . . .
H23B H 0.322164 -0.140301 0.595458 0.027 Uiso 1 1 calc R . . . .
C24 C 0.2264(3) -0.0063(3) 0.58885(17) 0.0186(7) Uani 1 1 d . . . . .
H24A H 0.217018 -0.015228 0.629675 0.022 Uiso 1 1 calc R . . . .
H24B H 0.158117 0.018641 0.561696 0.022 Uiso 1 1 calc R . . . .
C25 C 0.2001(3) 0.2889(3) 0.57582(15) 0.0150(6) Uani 1 1 d . . . . .
H25 H 0.185762 0.347235 0.601948 0.018 Uiso 1 1 calc R . . . .
C26 C 0.0922(3) 0.2354(3) 0.54842(16) 0.0172(7) Uani 1 1 d . . . . .
H26A H 0.066590 0.202882 0.580871 0.021 Uiso 1 1 calc R . . . .
H26B H 0.100534 0.178138 0.520648 0.021 Uiso 1 1 calc R . . . .
C27 C 0.0102(3) 0.3170(3) 0.51384(17) 0.0206(7) Uani 1 1 d . . . . .
H27A H -0.057806 0.280264 0.494952 0.025 Uiso 1 1 calc R . . . .
H27B H -0.003135 0.370220 0.542487 0.025 Uiso 1 1 calc R . . . .
C28 C 0.0485(3) 0.3734(3) 0.46528(17) 0.0227(8) Uani 1 1 d . . . . .
H28A H -0.003876 0.428320 0.445753 0.027 Uiso 1 1 calc R . . . .
H28B H 0.054081 0.321456 0.434080 0.027 Uiso 1 1 calc R . . . .
C29 C 0.1572(3) 0.4256(3) 0.49240(18) 0.0243(8) Uani 1 1 d . . . . .
H29A H 0.182431 0.457908 0.459764 0.029 Uiso 1 1 calc R . . . .
H29B H 0.149677 0.483010 0.520265 0.029 Uiso 1 1 calc R . . . .
C30 C 0.2393(3) 0.3446(3) 0.52658(17) 0.0197(7) Uani 1 1 d . . . . .
H30A H 0.307402 0.381164 0.545236 0.024 Uiso 1 1 calc R . . . .
H30B H 0.252045 0.290888 0.498015 0.024 Uiso 1 1 calc R . . . .
C31 C 0.2596(3) 0.1761(3) 0.69270(15) 0.0147(6) Uani 1 1 d . . . . .
H31 H 0.190099 0.137780 0.678782 0.018 Uiso 1 1 calc R . . . .
C32 C 0.2423(3) 0.2767(3) 0.72662(16) 0.0192(7) Uani 1 1 d . . . . .
H32A H 0.309920 0.316721 0.739824 0.023 Uiso 1 1 calc R . . . .
H32B H 0.189149 0.322803 0.699135 0.023 Uiso 1 1 calc R . . . .
C33 C 0.2041(3) 0.2491(3) 0.78115(18) 0.0230(8) Uani 1 1 d . . . . .
H33A H 0.133754 0.213974 0.767703 0.028 Uiso 1 1 calc R . . . .
H33B H 0.195557 0.315190 0.802633 0.028 Uiso 1 1 calc R . . . .
C34 C 0.2827(3) 0.1753(3) 0.82419(17) 0.0258(8) Uani 1 1 d . . . . .
H34A H 0.350655 0.213253 0.841171 0.031 Uiso 1 1 calc R . . . .
H34B H 0.253710 0.154930 0.857950 0.031 Uiso 1 1 calc R . . . .
C35 C 0.3029(3) 0.0759(3) 0.79161(17) 0.0230(8) Uani 1 1 d . . . . .
H35A H 0.236868 0.033116 0.779535 0.028 Uiso 1 1 calc R . . . .
H35B H 0.358222 0.032357 0.819460 0.028 Uiso 1 1 calc R . . . .
C36 C 0.3391(3) 0.1026(3) 0.73539(16) 0.0186(7) Uani 1 1 d . . . . .
H36A H 0.409622 0.137526 0.747819 0.022 Uiso 1 1 calc R . . . .
H36B H 0.346517 0.036051 0.714001 0.022 Uiso 1 1 calc R . . . .

loop_
_atom_site_aniso_label
_atom_site_aniso_U_11
_atom_site_aniso_U_22
_atom_site_aniso_U_33
_atom_site_aniso_U_23
_atom_site_aniso_U_13
_atom_site_aniso_U_12
Pt1 0.01301(6) 0.01212(6) 0.01367(6) -0.00019(5) 0.00334(4) -0.00064(5)
Br1 0.01794(16) 0.01551(16) 0.0392(2) -0.00147(15) 0.00610(15) 0.00193(13)
P1 0.0137(4) 0.0135(4) 0.0121(4) 0.0002(3) 0.0034(3) -0.0003(3)
P2 0.0136(4) 0.0120(4) 0.0145(4) -0.0003(3) 0.0039(3) -0.0008(3)
C1 0.0183(16) 0.0136(15) 0.0141(16) 0.0008(12) 0.0038(12) -0.0018(13)
C2 0.0270(18) 0.0186(17) 0.0134(17) 0.0018(13) 0.0002(14) 0.0047(14)
C3 0.037(2) 0.0206(18) 0.0165(18) 0.0022(14) 0.0032(15) 0.0071(16)
C4 0.035(2) 0.0215(18) 0.025(2) 0.0090(16) 0.0101(17) 0.0069(16)
C5 0.0258(19) 0.0146(17) 0.029(2) 0.0032(15) 0.0061(15) -0.0012(15)
C6 0.0223(17) 0.0158(17) 0.0217(18) 0.0034(14) 0.0052(14) 0.0001(14)
C7 0.0127(15) 0.0178(16) 0.0175(17) 0.0000(13) 0.0044(12) -0.0022(12)
C8 0.0160(16) 0.0292(19) 0.0147(17) 0.0021(14) 0.0037(13) -0.0021(14)
C9 0.0216(18) 0.035(2) 0.0238(19) -0.0039(17) 0.0098(15) 0.0022(16)
C10 0.0167(17) 0.041(2) 0.023(2) -0.0019(17) 0.0067(15) -0.0009(16)
C11 0.0143(16) 0.035(2) 0.0226(19) 0.0014(16) 0.0038(14) 0.0000(15)
C12 0.0162(16) 0.0261(19) 0.0227(19) -0.0039(15) 0.0015(14) -0.0017(15)
C13 0.0131(14) 0.0167(15) 0.0130(15) -0.0027(12) 0.0016(12) -0.0004(12)
C14 0.0212(17) 0.0229(17) 0.0134(16) 0.0009(14) 0.0044(13) 0.0005(14)
C15 0.034(2) 0.0229(18) 0.0156(18) 0.0045(14) 0.0071(15) 0.0054(16)
C16 0.0269(19) 0.031(2) 0.0148(17) 0.0018(15) 0.0081(14) -0.0023(16)
C17 0.0275(19) 0.0247(18) 0.0185(18) -0.0012(15) 0.0079(14) 0.0045(16)
C18 0.0229(18) 0.0233(18) 0.0173(18) 0.0008(14) 0.0092(14) 0.0062(14)
C19 0.0163(15) 0.0094(14) 0.0168(16) -0.0027(12) 0.0025(12) -0.0032(12)
C20 0.0261(18) 0.0205(17) 0.0154(17) -0.0001(13) 0.0083(14) 0.0031(14)
C21 0.034(2) 0.0217(18) 0.0199(19) -0.0029(15) 0.0105(16) 0.0057(16)
C22 0.038(2) 0.0188(18) 0.0201(19) -0.0027(15) 0.0029(16) 0.0036(16)
C23 0.0287(19) 0.0144(16) 0.0224(19) -0.0020(14) 0.0018(15) -0.0031(14)
C24 0.0213(17) 0.0144(15) 0.0193(17) -0.0025(13) 0.0043(13) -0.0043(13)
C25 0.0155(15) 0.0136(15) 0.0154(15) 0.0021(12) 0.0033(12) 0.0026(12)
C26 0.0169(16) 0.0160(15) 0.0185(17) 0.0014(13) 0.0045(13) -0.0006(13)
C27 0.0154(16) 0.0243(19) 0.0216(18) 0.0037(14) 0.0042(13) 0.0013(14)
C28 0.0255(18) 0.0243(19) 0.0183(18) 0.0062(14) 0.0058(14) 0.0072(15)
C29 0.0234(18) 0.0238(19) 0.025(2) 0.0097(15) 0.0061(15) 0.0054(15)
C30 0.0147(16) 0.0231(18) 0.0206(18) 0.0084(14) 0.0039(13) 0.0021(14)
C31 0.0137(15) 0.0156(15) 0.0143(16) -0.0008(12) 0.0032(12) -0.0017(12)
C32 0.0231(17) 0.0176(17) 0.0168(17) -0.0014(13) 0.0056(13) 0.0013(13)
C33 0.0281(19) 0.0202(18) 0.0230(19) -0.0029(15) 0.0106(15) 0.0014(16)
C34 0.035(2) 0.029(2) 0.0139(17) 0.0000(15) 0.0081(15) 0.0000(17)
C35 0.0268(19) 0.0229(18) 0.0194(18) 0.0033(14) 0.0065(15) 0.0002(15)
C36 0.0212(17) 0.0181(16) 0.0159(17) 0.0017(13) 0.0042(13) 0.0025(14)

loop_
_atom_type_symbol
_atom_type_description
_atom_type_scat_dispersion_real
_atom_type_scat_dispersion_imag
_atom_type_scat_source
C C 0.0033 0.0016 'International Tables Vol C Tables 4.2.6.8 and 6.1.1.4'
H H 0.0000 0.0000 'International Tables Vol C Tables 4.2.6.8 and 6.1.1.4'
Br Br -0.2901 2.4595 'International Tables Vol C Tables 4.2.6.8 and 6.1.1.4'
P P 0.1023 0.0942 'International Tables Vol C Tables 4.2.6.8 and 6.1.1.4'
Pt Pt -1.7033 8.3905 'International Tables Vol C Tables 4.2.6.8 and 6.1.1.4'

loop_
_geom_angle_atom_site_label_1
_geom_angle_atom_site_label_2
_geom_angle_atom_site_label_3
_geom_angle
_geom_angle_site_symmetry_1
_geom_angle_site_symmetry_3
_geom_angle_publ_flag
Br1 Pt1 H 172(2) . . ?
P1 Pt1 H 81(2) . . ?
P1 Pt1 Br1 96.58(2) . . ?
P1 Pt1 P2 166.50(3) . . ?
P2 Pt1 H 86(2) . . ?
P2 Pt1 Br1 96.58(2) . . ?
C1 P1 Pt1 109.88(11) . . ?
C7 P1 Pt1 115.56(11) . . ?
C7 P1 C1 111.77(16) . . ?
C13 P1 Pt1 110.40(11) . . ?
C13 P1 C1 105.28(16) . . ?
C13 P1 C7 103.28(15) . . ?
C19 P2 Pt1 115.33(11) . . ?
C19 P2 C25 110.12(16) . . ?
C19 P2 C31 104.54(15) . . ?
C25 P2 Pt1 110.49(11) . . ?
C31 P2 Pt1 110.20(11) . . ?
C31 P2 C25 105.57(15) . . ?
P1 C1 H1 104.7 . . ?
C2 C1 P1 112.3(2) . . ?
C2 C1 H1 104.7 . . ?
C6 C1 P1 117.7(2) . . ?
C6 C1 H1 104.7 . . ?
C6 C1 C2 111.3(3) . . ?
C1 C2 H2A 109.6 . . ?
C1 C2 H2B 109.6 . . ?
H2A C2 H2B 108.1 . . ?
C3 C2 C1 110.2(3) . . ?
C3 C2 H2A 109.6 . . ?
C3 C2 H2B 109.6 . . ?
C2 C3 H3A 109.5 . . ?
C2 C3 H3B 109.5 . . ?
H3A C3 H3B 108.1 . . ?
C4 C3 C2 110.7(3) . . ?
C4 C3 H3A 109.5 . . ?
C4 C3 H3B 109.5 . . ?
C3 C4 H4A 109.4 . . ?
C3 C4 H4B 109.4 . . ?
C3 C4 C5 111.2(3) . . ?
H4A C4 H4B 108.0 . . ?
C5 C4 H4A 109.4 . . ?
C5 C4 H4B 109.4 . . ?
C4 C5 H5A 109.4 . . ?
C4 C5 H5B 109.4 . . ?
C4 C5 C6 111.1(3) . . ?
H5A C5 H5B 108.0 . . ?
C6 C5 H5A 109.4 . . ?
C6 C5 H5B 109.4 . . ?
C1 C6 H6A 109.7 . . ?
C1 C6 H6B 109.7 . . ?
C5 C6 C1 109.7(3) . . ?
C5 C6 H6A 109.7 . . ?
C5 C6 H6B 109.7 . . ?
H6A C6 H6B 108.2 . . ?
P1 C7 H7 105.0 . . ?
C8 C7 P1 111.6(2) . . ?
C8 C7 H7 105.0 . . ?
C12 C7 P1 118.5(3) . . ?
C12 C7 H7 105.0 . . ?
C12 C7 C8 110.4(3) . . ?
C7 C8 H8A 109.6 . . ?
C7 C8 H8B 109.6 . . ?
H8A C8 H8B 108.1 . . ?
C9 C8 C7 110.3(3) . . ?
C9 C8 H8A 109.6 . . ?
C9 C8 H8B 109.6 . . ?
C8 C9 H9A 109.3 . . ?
C8 C9 H9B 109.3 . . ?
C8 C9 C10 111.5(3) . . ?
H9A C9 H9B 108.0 . . ?
C10 C9 H9A 109.3 . . ?
C10 C9 H9B 109.3 . . ?
C9 C10 H10A 109.5 . . ?
C9 C10 H10B 109.5 . . ?
H10A C10 H10B 108.0 . . ?
C11 C10 C9 110.9(3) . . ?
C11 C10 H10A 109.5 . . ?
C11 C10 H10B 109.5 . . ?
C10 C11 H11A 109.3 . . ?
C10 C11 H11B 109.3 . . ?
C10 C11 C12 111.4(3) . . ?
H11A C11 H11B 108.0 . . ?
C12 C11 H11A 109.3 . . ?
C12 C11 H11B 109.3 . . ?
C7 C12 H12A 109.6 . . ?
C7 C12 H12B 109.6 . . ?
C11 C12 C7 110.1(3) . . ?
C11 C12 H12A 109.6 . . ?
C11 C12 H12B 109.6 . . ?
H12A C12 H12B 108.2 . . ?
P1 C13 H13 108.6 . . ?
C14 C13 P1 108.3(2) . . ?
C14 C13 H13 108.6 . . ?
C18 C13 P1 113.2(2) . . ?
C18 C13 H13 108.6 . . ?
C18 C13 C14 109.6(3) . . ?
C13 C14 H14A 109.3 . . ?
C13 C14 H14B 109.3 . . ?
H14A C14 H14B 108.0 . . ?
C15 C14 C13 111.6(3) . . ?
C15 C14 H14A 109.3 . . ?
C15 C14 H14B 109.3 . . ?
C14 C15 H15A 109.6 . . ?
C14 C15 H15B 109.6 . . ?
H15A C15 H15B 108.2 . . ?
C16 C15 C14 110.1(3) . . ?
C16 C15 H15A 109.6 . . ?
C16 C15 H15B 109.6 . . ?
C15 C16 H16A 109.5 . . ?
C15 C16 H16B 109.5 . . ?
C15 C16 C17 110.6(3) . . ?
H16A C16 H16B 108.1 . . ?
C17 C16 H16A 109.5 . . ?
C17 C16 H16B 109.5 . . ?
C16 C17 H17A 109.2 . . ?
C16 C17 H17B 109.2 . . ?
C16 C17 C18 112.2(3) . . ?
H17A C17 H17B 107.9 . . ?
C18 C17 H17A 109.2 . . ?
C18 C17 H17B 109.2 . . ?
C13 C18 H18A 109.6 . . ?
C13 C18 H18B 109.6 . . ?
C17 C18 C13 110.1(3) . . ?
C17 C18 H18A 109.6 . . ?
C17 C18 H18B 109.6 . . ?
H18A C18 H18B 108.2 . . ?
P2 C19 H19 104.9 . . ?
C20 C19 P2 111.1(2) . . ?
C20 C19 H19 104.9 . . ?
C24 C19 P2 119.0(2) . . ?
C24 C19 H19 104.9 . . ?
C24 C19 C20 110.7(3) . . ?
C19 C20 H20A 109.5 . . ?
C19 C20 H20B 109.5 . . ?
H20A C20 H20B 108.1 . . ?
C21 C20 C19 110.8(3) . . ?
C21 C20 H20A 109.5 . . ?
C21 C20 H20B 109.5 . . ?
C20 C21 H21A 109.3 . . ?
C20 C21 H21B 109.3 . . ?
H21A C21 H21B 107.9 . . ?
C22 C21 C20 111.8(3) . . ?
C22 C21 H21A 109.3 . . ?
C22 C21 H21B 109.3 . . ?
C21 C22 H22A 109.5 . . ?
C21 C22 H22B 109.5 . . ?
C21 C22 C23 110.9(3) . . ?
H22A C22 H22B 108.0 . . ?
C23 C22 H22A 109.5 . . ?
C23 C22 H22B 109.5 . . ?
C22 C23 H23A 109.3 . . ?
C22 C23 H23B 109.3 . . ?
H23A C23 H23B 107.9 . . ?
C24 C23 C22 111.8(3) . . ?
C24 C23 H23A 109.3 . . ?
C24 C23 H23B 109.3 . . ?
C19 C24 H24A 109.7 . . ?
C19 C24 H24B 109.7 . . ?
C23 C24 C19 109.7(3) . . ?
C23 C24 H24A 109.7 . . ?
C23 C24 H24B 109.7 . . ?
H24A C24 H24B 108.2 . . ?
P2 C25 H25 105.5 . . ?
C26 C25 P2 117.2(2) . . ?
C26 C25 H25 105.5 . . ?
C26 C25 C30 110.6(3) . . ?
C30 C25 P2 111.5(2) . . ?
C30 C25 H25 105.5 . . ?
C25 C26 H26A 109.5 . . ?
C25 C26 H26B 109.5 . . ?
C25 C26 C27 110.6(3) . . ?
H26A C26 H26B 108.1 . . ?
C27 C26 H26A 109.5 . . ?
C27 C26 H26B 109.5 . . ?
C26 C27 H27A 109.3 . . ?
C26 C27 H27B 109.3 . . ?
H27A C27 H27B 108.0 . . ?
C28 C27 C26 111.6(3) . . ?
C28 C27 H27A 109.3 . . ?
C28 C27 H27B 109.3 . . ?
C27 C28 H28A 109.5 . . ?
C27 C28 H28B 109.5 . . ?
C27 C28 C29 110.8(3) . . ?
H28A C28 H28B 108.1 . . ?
C29 C28 H28A 109.5 . . ?
C29 C28 H28B 109.5 . . ?
C28 C29 H29A 109.4 . . ?
C28 C29 H29B 109.4 . . ?
H29A C29 H29B 108.0 . . ?
C30 C29 C28 111.4(3) . . ?
C30 C29 H29A 109.4 . . ?
C30 C29 H29B 109.4 . . ?
C25 C30 H30A 109.5 . . ?
C25 C30 H30B 109.5 . . ?
C29 C30 C25 110.7(3) . . ?
C29 C30 H30A 109.5 . . ?
C29 C30 H30B 109.5 . . ?
H30A C30 H30B 108.1 . . ?
P2 C31 H31 108.2 . . ?
C32 C31 P2 112.5(2) . . ?
C32 C31 H31 108.2 . . ?
C36 C31 P2 109.8(2) . . ?
C36 C31 H31 108.2 . . ?
C36 C31 C32 109.8(3) . . ?
C31 C32 H32A 109.4 . . ?
C31 C32 H32B 109.4 . . ?
H32A C32 H32B 108.0 . . ?
C33 C32 C31 111.3(3) . . ?
C33 C32 H32A 109.4 . . ?
C33 C32 H32B 109.4 . . ?
C32 C33 H33A 109.4 . . ?
C32 C33 H33B 109.4 . . ?
C32 C33 C34 111.2(3) . . ?
H33A C33 H33B 108.0 . . ?
C34 C33 H33A 109.4 . . ?
C34 C33 H33B 109.4 . . ?
C33 C34 H34A 109.5 . . ?
C33 C34 H34B 109.5 . . ?
H34A C34 H34B 108.1 . . ?
C35 C34 C33 110.8(3) . . ?
C35 C34 H34A 109.5 . . ?
C35 C34 H34B 109.5 . . ?
C34 C35 H35A 109.2 . . ?
C34 C35 H35B 109.2 . . ?
C34 C35 C36 112.0(3) . . ?
H35A C35 H35B 107.9 . . ?
C36 C35 H35A 109.2 . . ?
C36 C35 H35B 109.2 . . ?
C31 C36 C35 111.3(3) . . ?
C31 C36 H36A 109.4 . . ?
C31 C36 H36B 109.4 . . ?
C35 C36 H36A 109.4 . . ?
C35 C36 H36B 109.4 . . ?
H36A C36 H36B 108.0 . . ?

loop_
_geom_bond_atom_site_label_1
_geom_bond_atom_site_label_2
_geom_bond_distance
_geom_bond_site_symmetry_2
_geom_bond_publ_flag
Pt1 H 1.49(6) . ?
Pt1 Br1 2.5336(4) . ?
Pt1 P1 2.2900(9) . ?
Pt1 P2 2.2910(9) . ?
P1 C1 1.850(3) . ?
P1 C7 1.848(3) . ?
P1 C13 1.845(3) . ?
P2 C19 1.844(3) . ?
P2 C25 1.859(3) . ?
P2 C31 1.855(3) . ?
C1 H1 1.0000 . ?
C1 C2 1.542(5) . ?
C1 C6 1.533(5) . ?
C2 H2A 0.9900 . ?
C2 H2B 0.9900 . ?
C2 C3 1.539(5) . ?
C3 H3A 0.9900 . ?
C3 H3B 0.9900 . ?
C3 C4 1.518(6) . ?
C4 H4A 0.9900 . ?
C4 H4B 0.9900 . ?
C4 C5 1.526(6) . ?
C5 H5A 0.9900 . ?
C5 H5B 0.9900 . ?
C5 C6 1.527(5) . ?
C6 H6A 0.9900 . ?
C6 H6B 0.9900 . ?
C7 H7 1.0000 . ?
C7 C8 1.535(5) . ?
C7 C12 1.535(5) . ?
C8 H8A 0.9900 . ?
C8 H8B 0.9900 . ?
C8 C9 1.526(5) . ?
C9 H9A 0.9900 . ?
C9 H9B 0.9900 . ?
C9 C10 1.530(6) . ?
C10 H10A 0.9900 . ?
C10 H10B 0.9900 . ?
C10 C11 1.528(5) . ?
C11 H11A 0.9900 . ?
C11 H11B 0.9900 . ?
C11 C12 1.532(5) . ?
C12 H12A 0.9900 . ?
C12 H12B 0.9900 . ?
C13 H13 1.0000 . ?
C13 C14 1.541(5) . ?
C13 C18 1.539(5) . ?
C14 H14A 0.9900 . ?
C14 H14B 0.9900 . ?
C14 C15 1.531(5) . ?
C15 H15A 0.9900 . ?
C15 H15B 0.9900 . ?
C15 C16 1.519(5) . ?
C16 H16A 0.9900 . ?
C16 H16B 0.9900 . ?
C16 C17 1.520(5) . ?
C17 H17A 0.9900 . ?
C17 H17B 0.9900 . ?
C17 C18 1.534(5) . ?
C18 H18A 0.9900 . ?
C18 H18B 0.9900 . ?
C19 H19 1.0000 . ?
C19 C20 1.536(5) . ?
C19 C24 1.535(5) . ?
C20 H20A 0.9900 . ?
C20 H20B 0.9900 . ?
C20 C21 1.528(5) . ?
C21 H21A 0.9900 . ?
C21 H21B 0.9900 . ?
C21 C22 1.525(6) . ?
C22 H22A 0.9900 . ?
C22 H22B 0.9900 . ?
C22 C23 1.534(6) . ?
C23 H23A 0.9900 . ?
C23 H23B 0.9900 . ?
C23 C24 1.533(5) . ?
C24 H24A 0.9900 . ?
C24 H24B 0.9900 . ?
C25 H25 1.0000 . ?
C25 C26 1.533(5) . ?
C25 C30 1.539(5) . ?
C26 H26A 0.9900 . ?
C26 H26B 0.9900 . ?
C26 C27 1.540(5) . ?
C27 H27A 0.9900 . ?
C27 H27B 0.9900 . ?
C27 C28 1.524(5) . ?
C28 H28A 0.9900 . ?
C28 H28B 0.9900 . ?
C28 C29 1.534(6) . ?
C29 H29A 0.9900 . ?
C29 H29B 0.9900 . ?
C29 C30 1.533(5) . ?
C30 H30A 0.9900 . ?
C30 H30B 0.9900 . ?
C31 H31 1.0000 . ?
C31 C32 1.538(5) . ?
C31 C36 1.531(5) . ?
C32 H32A 0.9900 . ?
C32 H32B 0.9900 . ?
C32 C33 1.518(5) . ?
C33 H33A 0.9900 . ?
C33 H33B 0.9900 . ?
C33 C34 1.531(6) . ?
C34 H34A 0.9900 . ?
C34 H34B 0.9900 . ?
C34 C35 1.520(5) . ?
C35 H35A 0.9900 . ?
C35 H35B 0.9900 . ?
C35 C36 1.537(5) . ?
C36 H36A 0.9900 . ?
C36 H36B 0.9900 . ?
